data_7042159
loop_
_publ_author_name
'Eck, Martin'
'W\"urtemberger-Pietsch, Sabrina'
'Eichhorn, Antonius'
'Berthel, Johannes H. J.'
'Bertermann, R\"udiger'
'Paul, Ursula S. D.'
'Schneider, Heidi'
'Friedrich, Alexandra'
'Kleeberg, Christian'
'Radius, Udo'
'Marder, Todd B.'

_publ_section_title
;
 B-B bond activation and NHC ring-expansion reactions of diboron(4)
 compounds, and accurate molecular structures of B2(NMe2)4, B2eg2, B2neop2
 and B2pin2.
;
_journal_issue 11
_journal_name_full 'Dalton transactions (Cambridge, England : 2003)'
_journal_page_first 3661
_journal_page_last 3680
_journal_paper_doi 10.1039/c7dt00334j
_journal_volume 46
_journal_year 2017
_chemical_formula_moiety 'C24 H37 B N4 O2'
_chemical_formula_sum 'C24 H37 B N4 O2'
_chemical_formula_weight 424.38
_space_group_crystal_system triclinic
_space_group_IT_number 2
_space_group_name_Hall '-P 1'
_space_group_name_H-M_alt 'P -1'
_symmetry_space_group_name_Hall '-P 1'
_symmetry_space_group_name_H-M 'P -1'
_atom_sites_solution_hydrogens geom
_audit_creation_method SHELXL-2014/6
_audit_update_record
;
2017-01-25 deposited with the CCDC.
2017-02-21 downloaded from the CCDC.
;
_cell_angle_alpha 79.620(2)
_cell_angle_beta 78.062(2)
_cell_angle_gamma 87.549(2)
_cell_formula_units_Z 2
_cell_length_a 9.4793(8)
_cell_length_b 9.8725(9)
_cell_length_c 13.4421(11)
_cell_measurement_reflns_used 6198
_cell_measurement_temperature 100(2)
_cell_measurement_theta_max 26.04
_cell_measurement_theta_min 2.39
_cell_volume 1210.60(18)
_computing_cell_refinement 'Saint-NT v. 7.23'
_computing_data_collection 'APEX2 ver. 2014.1 (Bruker AXS)'
_computing_data_reduction 'Saint-NT v. 7.23'
_computing_molecular_graphics 'XP ver. 5.1 (Bruker AXS, 1998)'
_computing_publication_material 'SHELXL-2014 (Sheldrick, 2014)'
_computing_structure_refinement 'SHELXL-2014/6 (Sheldrick, 2014)'
_computing_structure_solution 'SHELXL-2014 (Sheldrick, 2014)'
_diffrn_ambient_temperature 100(2)
_diffrn_measured_fraction_theta_full 0.998
_diffrn_measured_fraction_theta_max 0.998
_diffrn_measurement_device_type 'Bruker X8-APEX II'
_diffrn_measurement_method '\f and \w scans'
_diffrn_radiation_monochromator helios
_diffrn_radiation_source 'rotating anode'
_diffrn_radiation_type MoK\a
_diffrn_radiation_wavelength 0.71073
_diffrn_reflns_av_R_equivalents 0.0252
_diffrn_reflns_av_unetI/netI 0.0281
_diffrn_reflns_Laue_measured_fraction_full 0.998
_diffrn_reflns_Laue_measured_fraction_max 0.998
_diffrn_reflns_limit_h_max 11
_diffrn_reflns_limit_h_min -11
_diffrn_reflns_limit_k_max 12
_diffrn_reflns_limit_k_min -12
_diffrn_reflns_limit_l_max 16
_diffrn_reflns_limit_l_min -16
_diffrn_reflns_number 14459
_diffrn_reflns_point_group_measured_fraction_full 0.998
_diffrn_reflns_point_group_measured_fraction_max 0.998
_diffrn_reflns_theta_full 26.000
_diffrn_reflns_theta_max 26.127
_diffrn_reflns_theta_min 1.573
_exptl_absorpt_coefficient_mu 0.074
_exptl_absorpt_correction_T_max 0.74
_exptl_absorpt_correction_T_min 0.67
_exptl_absorpt_correction_type analytical
_exptl_absorpt_process_details 'Sadabs 2014/3 (Bruker 2014)'
_exptl_crystal_colour colourless
_exptl_crystal_density_diffrn 1.164
_exptl_crystal_description block
_exptl_crystal_F_000 460
_exptl_crystal_size_max 0.150
_exptl_crystal_size_mid 0.140
_exptl_crystal_size_min 0.070
_refine_diff_density_max 0.293
_refine_diff_density_min -0.202
_refine_diff_density_rms 0.035
_refine_ls_extinction_method none
_refine_ls_goodness_of_fit_ref 1.054
_refine_ls_hydrogen_treatment constr
_refine_ls_matrix_type full
_refine_ls_number_parameters 383
_refine_ls_number_reflns 4819
_refine_ls_number_restraints 109
_refine_ls_restrained_S_all 1.054
_refine_ls_R_factor_all 0.0558
_refine_ls_R_factor_gt 0.0403
_refine_ls_shift/su_max 0.001
_refine_ls_shift/su_mean 0.000
_refine_ls_structure_factor_coef Fsqd
_refine_ls_weighting_details 'w=1/[\s^2^(Fo^2^)+(0.0349P)^2^+0.4605P] where P=(Fo^2^+2Fc^2^)/3'
_refine_ls_weighting_scheme calc
_refine_ls_wR_factor_gt 0.0920
_refine_ls_wR_factor_ref 0.0999
_reflns_Friedel_coverage 0.000
_reflns_number_gt 3802
_reflns_number_total 4819
_reflns_threshold_expression 'I > 2\s(I)'
_cod_data_source_file c7dt00334j2.cif
_cod_data_source_block UP096_a
_cod_depositor_comments 'Adding full bibliography for 7042146--7042160.cif.'
_cod_database_code 7042159
_shelx_space_group_comment
;
The symmetry employed for this shelxl refinement is uniquely defined
by the following loop, which should always be used as a source of
symmetry information in preference to the above space-group names.
They are only intended as comments.
;
_shelx_estimated_absorpt_t_min 0.989
_shelx_estimated_absorpt_t_max 0.995
_shelxl_version_number 2014/6

loop_
_space_group_symop_operation_xyz
'x, y, z'
'-x, -y, -z'

loop_
_atom_site_label
_atom_site_type_symbol
_atom_site_fract_x
_atom_site_fract_y
_atom_site_fract_z
_atom_site_U_iso_or_equiv
_atom_site_adp_type
_atom_site_occupancy
_atom_site_site_symmetry_order
_atom_site_calc_flag
_atom_site_refinement_flags_posn
_atom_site_refinement_flags_adp
_atom_site_refinement_flags_occupancy
_atom_site_disorder_assembly
_atom_site_disorder_group
N2 N 0.56229(12) 0.63566(11) 0.18753(9) 0.0237(3) Uani 1 1 d . . . . .
C4 C 0.52968(15) 0.78083(14) 0.15180(11) 0.0256(3) Uani 1 1 d . . . . .
H4 H 0.5559 0.8347 0.2015 0.031 Uiso 1 1 calc R U . . .
C1 C 0.68868(19) 0.43123(18) 0.27956(14) 0.0220(4) Uani 0.909(2) 1 d . U P A 1
H1 H 0.6047 0.4021 0.3371 0.026 Uiso 0.909(2) 1 calc R U P A 1
C3 C 0.5303(2) 0.5399(2) 0.13047(15) 0.0257(5) Uani 0.909(2) 1 d . U P A 1
H2 H 0.4683 0.5691 0.0834 0.031 Uiso 0.909(2) 1 calc R U P A 1
N1 N 0.68072(14) 0.35315(13) 0.19735(10) 0.0244(3) Uani 0.909(2) 1 d . U P A 1
C2 C 0.58002(18) 0.41068(16) 0.13695(13) 0.0262(4) Uani 0.909(2) 1 d . U P A 1
H3 H 0.5451 0.3530 0.0980 0.031 Uiso 0.909(2) 1 calc R U P A 1
C7 C 0.6676(2) 0.2029(2) 0.23374(17) 0.0310(5) Uani 0.909(2) 1 d . U P A 1
H7 H 0.7460 0.1748 0.2730 0.037 Uiso 0.909(2) 1 calc R U P A 1
C8 C 0.6948(3) 0.1264(2) 0.14266(18) 0.0442(6) Uani 0.909(2) 1 d . U P A 1
H8A H 0.6079 0.1306 0.1134 0.066 Uiso 0.909(2) 1 calc R U P A 1
H8B H 0.7188 0.0300 0.1662 0.066 Uiso 0.909(2) 1 calc R U P A 1
H8C H 0.7751 0.1694 0.0898 0.066 Uiso 0.909(2) 1 calc R U P A 1
C9 C 0.5261(3) 0.1544(3) 0.3060(3) 0.0481(7) Uani 0.909(2) 1 d . U P A 1
H9A H 0.4468 0.1748 0.2690 0.072 Uiso 0.909(2) 1 calc R U P A 1
H9B H 0.5094 0.2022 0.3653 0.072 Uiso 0.909(2) 1 calc R U P A 1
H9C H 0.5312 0.0549 0.3303 0.072 Uiso 0.909(2) 1 calc R U P A 1
C11 C 0.721(2) 0.442(2) 0.2413(16) 0.0238(18) Uani 0.091(2) 1 d . U P A 2
H11 H 0.7760 0.4364 0.1702 0.029 Uiso 0.091(2) 1 calc R U P A 2
C13 C 0.497(3) 0.541(3) 0.161(2) 0.0273(19) Uani 0.091(2) 1 d . U P A 2
H12 H 0.4379 0.5693 0.1112 0.033 Uiso 0.091(2) 1 calc R U P A 2
N11 N 0.5962(15) 0.3519(12) 0.2645(10) 0.0230(16) Uani 0.091(2) 1 d . U P A 2
C12 C 0.5039(19) 0.4103(16) 0.1957(14) 0.0262(16) Uani 0.091(2) 1 d . U P A 2
H13 H 0.4450 0.3499 0.1746 0.031 Uiso 0.091(2) 1 calc R U P A 2
C17 C 0.627(3) 0.200(3) 0.267(2) 0.0305(18) Uani 0.091(2) 1 d . U P A 2
H17 H 0.6819 0.1617 0.3221 0.037 Uiso 0.091(2) 1 calc R U P A 2
C18 C 0.483(4) 0.175(4) 0.300(3) 0.050(4) Uani 0.091(2) 1 d . U P A 2
H18A H 0.4388 0.1756 0.2405 0.076 Uiso 0.091(2) 1 calc R U P A 2
H18B H 0.4387 0.2472 0.3382 0.076 Uiso 0.091(2) 1 calc R U P A 2
H18C H 0.4687 0.0853 0.3456 0.076 Uiso 0.091(2) 1 calc R U P A 2
C19 C 0.704(3) 0.172(3) 0.164(2) 0.045(3) Uani 0.091(2) 1 d . U P A 2
H19A H 0.7401 0.0773 0.1709 0.068 Uiso 0.091(2) 1 calc R U P A 2
H19B H 0.7846 0.2360 0.1368 0.068 Uiso 0.091(2) 1 calc R U P A 2
H19C H 0.6367 0.1853 0.1163 0.068 Uiso 0.091(2) 1 calc R U P A 2
C5 C 0.61992(16) 0.83672(15) 0.04566(11) 0.0305(3) Uani 1 1 d . . . . .
H5A H 0.5998 0.7839 -0.0049 0.046 Uiso 1 1 calc R U . . .
H5B H 0.7225 0.8284 0.0484 0.046 Uiso 1 1 calc R U . . .
H5C H 0.5955 0.9338 0.0252 0.046 Uiso 1 1 calc R U . . .
C6 C 0.36878(16) 0.80590(16) 0.15283(12) 0.0322(3) Uani 1 1 d . . . . .
H6A H 0.3489 0.9051 0.1426 0.048 Uiso 1 1 calc R U . . .
H6B H 0.3122 0.7616 0.2194 0.048 Uiso 1 1 calc R U . . .
H6C H 0.3423 0.7670 0.0971 0.048 Uiso 1 1 calc R U . . .
B1_1 B 0.67842(17) 0.60148(16) 0.24792(12) 0.0232(3) Uani 1 1 d . . . . .
O1_1 O 0.82194(10) 0.66889(10) 0.19421(7) 0.0267(2) Uani 1 1 d . . . . .
C1_1 C 0.85280(15) 0.75620(14) 0.25363(11) 0.0266(3) Uani 1 1 d . . . . .
O2_1 O 0.64534(10) 0.65636(10) 0.34886(7) 0.0259(2) Uani 1 1 d . . . . .
C3_1 C 0.75663(18) 0.83104(15) 0.41604(13) 0.0340(4) Uani 1 1 d . . . . .
H3_1 H 0.6854 0.8264 0.4777 0.041 Uiso 1 1 calc R U . . .
C4_1 C 0.87367(19) 0.92190(16) 0.39468(14) 0.0403(4) Uani 1 1 d . . . . .
H4_1 H 0.8821 0.9794 0.4427 0.048 Uiso 1 1 calc R U . . .
C5_1 C 0.97617(18) 0.92853(16) 0.30499(15) 0.0413(4) Uani 1 1 d . . . . .
H5_1 H 1.0545 0.9904 0.2923 0.050 Uiso 1 1 calc R U . . .
C6_1 C 0.96752(17) 0.84590(15) 0.23188(13) 0.0347(4) Uani 1 1 d . . . . .
H6_1 H 1.0379 0.8514 0.1697 0.042 Uiso 1 1 calc R U . . .
C2_1 C 0.74873(15) 0.74901(14) 0.34476(11) 0.0265(3) Uani 1 1 d . . . . .
C1_2 C 0.82116(15) 0.39084(13) 0.32101(11) 0.0236(3) Uani 1 1 d . . . . .
N1_2 N 0.82330(12) 0.35654(12) 0.42196(9) 0.0261(3) Uani 1 1 d . . . . .
C2_2 C 0.96349(16) 0.32526(16) 0.43307(12) 0.0321(3) Uani 1 1 d . . . . .
H2_2 H 0.9951 0.2977 0.4963 0.039 Uiso 1 1 calc R U . . .
N2_2 N 0.95786(12) 0.38292(12) 0.26871(9) 0.0261(3) Uani 1 1 d . . . . .
C3_2 C 1.04617(16) 0.34103(16) 0.33839(12) 0.0313(3) Uani 1 1 d . . . . .
H3_2 H 1.1474 0.3261 0.3220 0.038 Uiso 1 1 calc R U . . .
C4_2 C 0.69918(16) 0.34754(15) 0.51119(11) 0.0293(3) Uani 1 1 d . . . . .
H4_2 H 0.6110 0.3807 0.4840 0.035 Uiso 1 1 calc R U . . .
C5_2 C 0.67588(18) 0.19777(16) 0.56327(13) 0.0372(4) Uani 1 1 d . . . . .
H5A_2 H 0.6618 0.1425 0.5125 0.056 Uiso 1 1 calc R U . . .
H5B_2 H 0.5904 0.1909 0.6192 0.056 Uiso 1 1 calc R U . . .
H5C_2 H 0.7605 0.1635 0.5917 0.056 Uiso 1 1 calc R U . . .
C6_2 C 0.72380(18) 0.44099(16) 0.58380(12) 0.0357(4) Uani 1 1 d . . . . .
H6A_2 H 0.7391 0.5354 0.5458 0.053 Uiso 1 1 calc R U . . .
H6B_2 H 0.8089 0.4094 0.6124 0.053 Uiso 1 1 calc R U . . .
H6C_2 H 0.6392 0.4386 0.6401 0.053 Uiso 1 1 calc R U . . .
C7_2 C 1.0076(2) 0.4113(3) 0.1553(2) 0.0289(5) Uani 0.909(2) 1 d . U P A 1
H7_2 H 0.9245 0.4486 0.1233 0.035 Uiso 0.909(2) 1 calc R U P A 1
C8_2 C 1.0587(2) 0.2797(2) 0.11683(17) 0.0412(5) Uani 0.909(2) 1 d . U P A 1
H8A_2 H 1.0834 0.2978 0.0412 0.062 Uiso 0.909(2) 1 calc R U P A 1
H8B_2 H 0.9819 0.2109 0.1402 0.062 Uiso 0.909(2) 1 calc R U P A 1
H8C_2 H 1.1440 0.2449 0.1441 0.062 Uiso 0.909(2) 1 calc R U P A 1
C9_2 C 1.1263(3) 0.5202(4) 0.1264(2) 0.0379(6) Uani 0.909(2) 1 d . U P A 1
H9A_2 H 1.1546 0.5439 0.0510 0.057 Uiso 0.909(2) 1 calc R U P A 1
H9B_2 H 1.2101 0.4837 0.1550 0.057 Uiso 0.909(2) 1 calc R U P A 1
H9C_2 H 1.0902 0.6028 0.1546 0.057 Uiso 0.909(2) 1 calc R U P A 1
C18_2 C 1.134(3) 0.284(3) 0.118(2) 0.047(3) Uani 0.091(2) 1 d . U P A 2
H18A_2 H 1.1620 0.2944 0.0423 0.071 Uiso 0.091(2) 1 calc R U P A 2
H18B_2 H 1.0685 0.2061 0.1444 0.071 Uiso 0.091(2) 1 calc R U P A 2
H18C_2 H 1.2202 0.2686 0.1478 0.071 Uiso 0.091(2) 1 calc R U P A 2
C19_2 C 1.155(4) 0.526(5) 0.148(3) 0.040(4) Uani 0.091(2) 1 d . U P A 2
H19A_2 H 1.1107 0.6076 0.1736 0.060 Uiso 0.091(2) 1 calc R U P A 2
H19B_2 H 1.2088 0.5528 0.0768 0.060 Uiso 0.091(2) 1 calc R U P A 2
H19C_2 H 1.2211 0.4828 0.1918 0.060 Uiso 0.091(2) 1 calc R U P A 2
C17_2 C 1.048(3) 0.433(4) 0.150(3) 0.027(2) Uani 0.091(2) 1 d . U P A 2
H17_2 H 0.9825 0.4706 0.1019 0.033 Uiso 0.091(2) 1 calc R U P A 2

loop_
_atom_site_aniso_label
_atom_site_aniso_U_11
_atom_site_aniso_U_22
_atom_site_aniso_U_33
_atom_site_aniso_U_23
_atom_site_aniso_U_13
_atom_site_aniso_U_12
N2 0.0253(6) 0.0209(6) 0.0248(6) -0.0005(5) -0.0078(5) 0.0009(5)
C4 0.0265(7) 0.0230(7) 0.0264(8) -0.0004(6) -0.0069(6) 0.0021(6)
C1 0.0221(9) 0.0230(7) 0.0213(9) -0.0023(7) -0.0064(7) -0.0013(6)
C3 0.0267(12) 0.0283(8) 0.0230(13) -0.0005(10) -0.0101(9) -0.0022(9)
N1 0.0288(7) 0.0202(6) 0.0267(8) -0.0034(5) -0.0115(6) -0.0006(5)
C2 0.0284(9) 0.0264(8) 0.0264(9) -0.0033(7) -0.0117(8) -0.0029(7)
C7 0.0383(12) 0.0222(8) 0.0346(13) -0.0014(9) -0.0151(9) -0.0026(8)
C8 0.0573(13) 0.0295(11) 0.0559(14) -0.0154(9) -0.0289(10) 0.0069(10)
C9 0.0494(17) 0.0429(14) 0.0512(13) 0.0053(11) -0.0187(14) -0.0081(12)
C11 0.023(3) 0.026(2) 0.023(3) -0.002(2) -0.006(2) 0.000(2)
C13 0.028(3) 0.030(3) 0.024(4) 0.000(3) -0.008(3) -0.001(3)
N11 0.029(3) 0.018(3) 0.025(3) -0.005(3) -0.012(2) -0.002(3)
C12 0.027(3) 0.028(3) 0.027(3) -0.005(3) -0.012(3) -0.004(3)
C17 0.034(3) 0.026(2) 0.032(3) -0.004(2) -0.009(2) 0.000(2)
C18 0.051(5) 0.047(5) 0.051(5) 0.002(4) -0.014(4) -0.007(4)
C19 0.053(5) 0.039(5) 0.051(5) -0.012(4) -0.023(4) 0.005(4)
C5 0.0304(8) 0.0278(7) 0.0299(8) 0.0015(6) -0.0044(7) 0.0000(6)
C6 0.0292(8) 0.0316(8) 0.0313(8) 0.0035(6) -0.0046(7) 0.0046(6)
B1_1 0.0232(8) 0.0222(8) 0.0238(8) -0.0022(6) -0.0052(7) 0.0003(6)
O1_1 0.0239(5) 0.0269(5) 0.0293(5) -0.0041(4) -0.0060(4) -0.0029(4)
C1_1 0.0256(7) 0.0216(7) 0.0345(8) -0.0025(6) -0.0133(6) 0.0025(6)
O2_1 0.0274(5) 0.0253(5) 0.0260(5) -0.0047(4) -0.0074(4) -0.0014(4)
C3_1 0.0396(9) 0.0290(8) 0.0385(9) -0.0098(7) -0.0176(7) 0.0068(7)
C4_1 0.0482(10) 0.0260(8) 0.0577(11) -0.0139(7) -0.0316(9) 0.0063(7)
C5_1 0.0377(9) 0.0242(8) 0.0688(13) -0.0036(8) -0.0292(9) -0.0022(7)
C6_1 0.0280(8) 0.0272(8) 0.0487(10) 0.0000(7) -0.0132(7) -0.0007(6)
C2_1 0.0294(8) 0.0206(7) 0.0320(8) -0.0018(6) -0.0152(7) 0.0027(6)
C1_2 0.0234(7) 0.0184(6) 0.0297(8) -0.0033(5) -0.0077(6) -0.0006(5)
N1_2 0.0226(6) 0.0267(6) 0.0276(7) -0.0008(5) -0.0058(5) 0.0007(5)
C2_2 0.0269(8) 0.0397(9) 0.0305(8) -0.0023(7) -0.0119(7) 0.0050(7)
N2_2 0.0241(6) 0.0273(6) 0.0270(7) -0.0035(5) -0.0068(5) 0.0004(5)
C3_2 0.0221(7) 0.0375(8) 0.0348(9) -0.0048(7) -0.0093(7) 0.0029(6)
C4_2 0.0246(7) 0.0289(8) 0.0306(8) -0.0016(6) -0.0006(6) 0.0005(6)
C5_2 0.0383(9) 0.0287(8) 0.0399(9) -0.0039(7) 0.0016(7) -0.0035(7)
C6_2 0.0405(9) 0.0293(8) 0.0332(9) -0.0027(6) -0.0001(7) -0.0031(7)
C7_2 0.0281(13) 0.0314(12) 0.0248(9) -0.0036(8) -0.0010(11) -0.0027(10)
C8_2 0.0419(12) 0.0435(11) 0.0364(11) -0.0124(8) -0.0008(11) 0.0083(11)
C9_2 0.0283(14) 0.0466(11) 0.0349(15) -0.0026(11) -0.0006(9) -0.0038(11)
C18_2 0.047(6) 0.050(5) 0.041(5) -0.017(5) 0.005(6) 0.007(6)
C19_2 0.032(6) 0.047(6) 0.034(6) 0.004(6) 0.001(6) -0.006(6)
C17_2 0.027(4) 0.031(3) 0.022(3) -0.005(3) -0.002(3) -0.004(3)

loop_
_atom_type_symbol
_atom_type_description
_atom_type_scat_dispersion_real
_atom_type_scat_dispersion_imag
_atom_type_scat_source
C C 0.0033 0.0016 'International Tables Vol C Tables 4.2.6.8 and 6.1.1.4'
H H 0.0000 0.0000 'International Tables Vol C Tables 4.2.6.8 and 6.1.1.4'
B B 0.0013 0.0007 'International Tables Vol C Tables 4.2.6.8 and 6.1.1.4'
N N 0.0061 0.0033 'International Tables Vol C Tables 4.2.6.8 and 6.1.1.4'
O O 0.0106 0.0060 'International Tables Vol C Tables 4.2.6.8 and 6.1.1.4'

loop_
_geom_angle_atom_site_label_1
_geom_angle_atom_site_label_2
_geom_angle_atom_site_label_3
_geom_angle
C13 N2 C4 119.4(14)
C3 N2 C4 117.11(13)
C13 N2 B1_1 121.4(14)
C3 N2 B1_1 118.49(13)
C4 N2 B1_1 119.08(11)
N2 C4 C5 112.23(11)
N2 C4 C6 112.35(12)
C5 C4 C6 110.67(12)
N2 C4 H4 107.1
C5 C4 H4 107.1
C6 C4 H4 107.1
N1 C1 C1_2 109.67(13)
N1 C1 B1_1 115.87(13)
C1_2 C1 B1_1 110.36(12)
N1 C1 H1 106.8
C1_2 C1 H1 106.8
B1_1 C1 H1 106.8
C2 C3 N2 125.15(19)
C2 C3 H2 117.4
N2 C3 H2 117.4
C2 N1 C1 112.34(12)
C2 N1 C7 114.66(13)
C1 N1 C7 113.54(14)
C3 C2 N1 124.97(16)
C3 C2 H3 117.5
N1 C2 H3 117.5
N1 C7 C9 115.76(18)
N1 C7 C8 110.69(17)
C9 C7 C8 109.4(2)
N1 C7 H7 106.9
C9 C7 H7 106.9
C8 C7 H7 106.9
C7 C8 H8A 109.5
C7 C8 H8B 109.5
H8A C8 H8B 109.5
C7 C8 H8C 109.5
H8A C8 H8C 109.5
H8B C8 H8C 109.5
C7 C9 H9A 109.5
C7 C9 H9B 109.5
H9A C9 H9B 109.5
C7 C9 H9C 109.5
H9A C9 H9C 109.5
H9B C9 H9C 109.5
N11 C11 C1_2 109.2(14)
N11 C11 B1_1 113.3(14)
C1_2 C11 B1_1 107.7(13)
N11 C11 H11 108.9
C1_2 C11 H11 108.9
B1_1 C11 H11 108.9
N2 C13 C12 125(2)
N2 C13 H12 117.4
C12 C13 H12 117.4
C12 N11 C11 106.4(13)
C12 N11 C17 114.5(15)
C11 N11 C17 116.5(16)
C13 C12 N11 123.5(19)
C13 C12 H13 118.3
N11 C12 H13 118.3
C18 C17 C19 121(3)
C18 C17 N11 89(2)
C19 C17 N11 111(2)
C18 C17 H17 111.4
C19 C17 H17 111.4
N11 C17 H17 111.4
C17 C18 H18A 109.5
C17 C18 H18B 109.5
H18A C18 H18B 109.5
C17 C18 H18C 109.5
H18A C18 H18C 109.5
H18B C18 H18C 109.5
C17 C19 H19A 109.5
C17 C19 H19B 109.5
H19A C19 H19B 109.5
C17 C19 H19C 109.5
H19A C19 H19C 109.5
H19B C19 H19C 109.5
C4 C5 H5A 109.5
C4 C5 H5B 109.5
H5A C5 H5B 109.5
C4 C5 H5C 109.5
H5A C5 H5C 109.5
H5B C5 H5C 109.5
C4 C6 H6A 109.5
C4 C6 H6B 109.5
H6A C6 H6B 109.5
C4 C6 H6C 109.5
H6A C6 H6C 109.5
H6B C6 H6C 109.5
N2 B1_1 O2_1 112.22(11)
N2 B1_1 O1_1 113.50(11)
O2_1 B1_1 O1_1 102.55(11)
N2 B1_1 C11 105.4(8)
O2_1 B1_1 C11 123.1(8)
O1_1 B1_1 C11 99.6(8)
N2 B1_1 C1 108.36(12)
O2_1 B1_1 C1 106.31(12)
O1_1 B1_1 C1 113.64(12)
C1_1 O1_1 B1_1 107.48(11)
O1_1 C1_1 C6_1 127.66(14)
O1_1 C1_1 C2_1 111.14(12)
C6_1 C1_1 C2_1 121.19(14)
C2_1 O2_1 B1_1 107.55(11)
C2_1 C3_1 C4_1 117.85(16)
C2_1 C3_1 H3_1 121.1
C4_1 C3_1 H3_1 121.1
C5_1 C4_1 C3_1 120.78(15)
C5_1 C4_1 H4_1 119.6
C3_1 C4_1 H4_1 119.6
C4_1 C5_1 C6_1 121.42(15)
C4_1 C5_1 H5_1 119.3
C6_1 C5_1 H5_1 119.3
C1_1 C6_1 C5_1 117.52(16)
C1_1 C6_1 H6_1 121.2
C5_1 C6_1 H6_1 121.2
O2_1 C2_1 C3_1 127.74(14)
O2_1 C2_1 C1_1 111.00(12)
C3_1 C2_1 C1_1 121.24(14)
N1_2 C1_2 N2_2 107.23(12)
N1_2 C1_2 C1 124.17(13)
N2_2 C1_2 C1 128.59(13)
N1_2 C1_2 C11 143.9(8)
N2_2 C1_2 C11 108.8(8)
C1_2 N1_2 C2_2 108.97(12)
C1_2 N1_2 C4_2 128.00(12)
C2_2 N1_2 C4_2 123.01(12)
C3_2 C2_2 N1_2 107.35(13)
C3_2 C2_2 H2_2 126.3
N1_2 C2_2 H2_2 126.3
C1_2 N2_2 C3_2 108.88(12)
C1_2 N2_2 C7_2 126.50(14)
C3_2 N2_2 C7_2 124.61(14)
C1_2 N2_2 C17_2 137.1(11)
C3_2 N2_2 C17_2 113.1(10)
C2_2 C3_2 N2_2 107.56(13)
C2_2 C3_2 H3_2 126.2
N2_2 C3_2 H3_2 126.2
N1_2 C4_2 C6_2 109.98(12)
N1_2 C4_2 C5_2 109.33(12)
C6_2 C4_2 C5_2 113.25(13)
N1_2 C4_2 H4_2 108.0
C6_2 C4_2 H4_2 108.0
C5_2 C4_2 H4_2 108.0
C4_2 C5_2 H5A_2 109.5
C4_2 C5_2 H5B_2 109.5
H5A_2 C5_2 H5B_2 109.5
C4_2 C5_2 H5C_2 109.5
H5A_2 C5_2 H5C_2 109.5
H5B_2 C5_2 H5C_2 109.5
C4_2 C6_2 H6A_2 109.5
C4_2 C6_2 H6B_2 109.5
H6A_2 C6_2 H6B_2 109.5
C4_2 C6_2 H6C_2 109.5
H6A_2 C6_2 H6C_2 109.5
H6B_2 C6_2 H6C_2 109.5
N2_2 C7_2 C8_2 109.96(19)
N2_2 C7_2 C9_2 109.4(2)
C8_2 C7_2 C9_2 111.9(2)
N2_2 C7_2 H7_2 108.5
C8_2 C7_2 H7_2 108.5
C9_2 C7_2 H7_2 108.5
C7_2 C8_2 H8A_2 109.5
C7_2 C8_2 H8B_2 109.5
H8A_2 C8_2 H8B_2 109.5
C7_2 C8_2 H8C_2 109.5
H8A_2 C8_2 H8C_2 109.5
H8B_2 C8_2 H8C_2 109.5
C7_2 C9_2 H9A_2 109.5
C7_2 C9_2 H9B_2 109.5
H9A_2 C9_2 H9B_2 109.5
C7_2 C9_2 H9C_2 109.5
H9A_2 C9_2 H9C_2 109.5
H9B_2 C9_2 H9C_2 109.5
C17_2 C18_2 H18A_2 109.5
C17_2 C18_2 H18B_2 109.5
H18A_2 C18_2 H18B_2 109.5
C17_2 C18_2 H18C_2 109.5
H18A_2 C18_2 H18C_2 109.5
H18B_2 C18_2 H18C_2 109.5
C17_2 C19_2 H19A_2 109.5
C17_2 C19_2 H19B_2 109.5
H19A_2 C19_2 H19B_2 109.5
C17_2 C19_2 H19C_2 109.5
H19A_2 C19_2 H19C_2 109.5
H19B_2 C19_2 H19C_2 109.5
C19_2 C17_2 N2_2 111(3)
C19_2 C17_2 C18_2 107(3)
N2_2 C17_2 C18_2 104(2)
C19_2 C17_2 H17_2 111.7
N2_2 C17_2 H17_2 111.7
C18_2 C17_2 H17_2 111.7

loop_
_geom_bond_atom_site_label_1
_geom_bond_atom_site_label_2
_geom_bond_distance
N2 C13 1.29(3)
N2 C3 1.399(3)
N2 C4 1.4683(17)
N2 B1_1 1.4912(19)
C4 C5 1.524(2)
C4 C6 1.532(2)
C4 H4 1.0000
C1 N1 1.472(2)
C1 C1_2 1.488(2)
C1 B1_1 1.662(2)
C1 H1 1.0000
C3 C2 1.335(3)
C3 H2 0.9500
N1 C2 1.4145(19)
N1 C7 1.477(2)
C2 H3 0.9500
C7 C9 1.523(4)
C7 C8 1.524(3)
C7 H7 1.0000
C8 H8A 0.9800
C8 H8B 0.9800
C8 H8C 0.9800
C9 H9A 0.9800
C9 H9B 0.9800
C9 H9C 0.9800
C11 N11 1.45(2)
C11 C1_2 1.58(2)
C11 B1_1 1.62(2)
C11 H11 1.0000
C13 C12 1.30(3)
C13 H12 0.9500
N11 C12 1.433(19)
N11 C17 1.51(3)
C12 H13 0.9500
C17 C18 1.36(4)
C17 C19 1.49(3)
C17 H17 1.0000
C18 H18A 0.9800
C18 H18B 0.9800
C18 H18C 0.9800
C19 H19A 0.9800
C19 H19B 0.9800
C19 H19C 0.9800
C5 H5A 0.9800
C5 H5B 0.9800
C5 H5C 0.9800
C6 H6A 0.9800
C6 H6B 0.9800
C6 H6C 0.9800
B1_1 O2_1 1.5191(18)
B1_1 O1_1 1.5209(18)
O1_1 C1_1 1.3538(17)
C1_1 C6_1 1.382(2)
C1_1 C2_1 1.398(2)
O2_1 C2_1 1.3551(17)
C3_1 C2_1 1.376(2)
C3_1 C4_1 1.407(2)
C3_1 H3_1 0.9500
C4_1 C5_1 1.376(3)
C4_1 H4_1 0.9500
C5_1 C6_1 1.402(2)
C5_1 H5_1 0.9500
C6_1 H6_1 0.9500
C1_2 N1_2 1.3422(18)
C1_2 N2_2 1.3468(18)
N1_2 C2_2 1.3834(18)
N1_2 C4_2 1.4892(18)
C2_2 C3_2 1.336(2)
C2_2 H2_2 0.9500
N2_2 C3_2 1.3800(18)
N2_2 C7_2 1.478(3)
N2_2 C17_2 1.65(3)
C3_2 H3_2 0.9500
C4_2 C6_2 1.515(2)
C4_2 C5_2 1.522(2)
C4_2 H4_2 1.0000
C5_2 H5A_2 0.9800
C5_2 H5B_2 0.9800
C5_2 H5C_2 0.9800
C6_2 H6A_2 0.9800
C6_2 H6B_2 0.9800
C6_2 H6C_2 0.9800
C7_2 C8_2 1.508(4)
C7_2 C9_2 1.532(4)
C7_2 H7_2 1.0000
C8_2 H8A_2 0.9800
C8_2 H8B_2 0.9800
C8_2 H8C_2 0.9800
C9_2 H9A_2 0.9800
C9_2 H9B_2 0.9800
C9_2 H9C_2 0.9800
C18_2 C17_2 1.72(4)
C18_2 H18A_2 0.9800
C18_2 H18B_2 0.9800
C18_2 H18C_2 0.9800
C19_2 C17_2 1.39(4)
C19_2 H19A_2 0.9800
C19_2 H19B_2 0.9800
C19_2 H19C_2 0.9800
C17_2 H17_2 1.0000

loop_
_geom_torsion_atom_site_label_1
_geom_torsion_atom_site_label_2
_geom_torsion_atom_site_label_3
_geom_torsion_atom_site_label_4
_geom_torsion
C13 N2 C4 C5 -86.2(12)
C3 N2 C4 C5 -64.37(17)
B1_1 N2 C4 C5 89.52(15)
C13 N2 C4 C6 39.3(12)
C3 N2 C4 C6 61.11(17)
B1_1 N2 C4 C6 -145.00(13)
C4 N2 C3 C2 164.56(16)
B1_1 N2 C3 C2 10.5(2)
C1_2 C1 N1 C2 -164.61(13)
B1_1 C1 N1 C2 -38.89(19)
C1_2 C1 N1 C7 63.24(18)
B1_1 C1 N1 C7 -171.04(14)
N2 C3 C2 N1 -4.6(3)
C1 N1 C2 C3 19.9(2)
C7 N1 C2 C3 151.47(18)
C2 N1 C7 C9 -63.0(2)
C1 N1 C7 C9 68.0(2)
C2 N1 C7 C8 62.1(2)
C1 N1 C7 C8 -166.88(16)
C4 N2 C13 C12 -172.2(18)
B1_1 N2 C13 C12 12(3)
C1_2 C11 N11 C12 175.1(13)
B1_1 C11 N11 C12 55.0(18)
C1_2 C11 N11 C17 -56(2)
B1_1 C11 N11 C17 -176.0(15)
N2 C13 C12 N11 -5(4)
C11 N11 C12 C13 -30(3)
C17 N11 C12 C13 -160(2)
C12 N11 C17 C18 -61(3)
C11 N11 C17 C18 174(2)
C12 N11 C17 C19 62(3)
C11 N11 C17 C19 -63(3)
C13 N2 B1_1 O2_1 -122.6(13)
C3 N2 B1_1 O2_1 -144.68(13)
C4 N2 B1_1 O2_1 61.78(16)
C13 N2 B1_1 O1_1 121.7(13)
C3 N2 B1_1 O1_1 99.63(15)
C4 N2 B1_1 O1_1 -53.90(16)
C13 N2 B1_1 C11 13.8(15)
C4 N2 B1_1 C11 -161.8(8)
C3 N2 B1_1 C1 -27.60(19)
C4 N2 B1_1 C1 178.86(12)
N11 C11 B1_1 N2 -48.3(15)
C1_2 C11 B1_1 N2 -169.2(9)
N11 C11 B1_1 O2_1 82.0(15)
C1_2 C11 B1_1 O2_1 -38.9(15)
N11 C11 B1_1 O1_1 -166.1(13)
C1_2 C11 B1_1 O1_1 73.0(11)
N1 C1 B1_1 N2 43.20(18)
C1_2 C1 B1_1 N2 168.57(13)
N1 C1 B1_1 O2_1 164.01(13)
C1_2 C1 B1_1 O2_1 -70.62(15)
N1 C1 B1_1 O1_1 -83.95(16)
C1_2 C1 B1_1 O1_1 41.42(18)
N2 B1_1 O1_1 C1_1 116.31(12)
O2_1 B1_1 O1_1 C1_1 -4.97(13)
C11 B1_1 O1_1 C1_1 -132.1(8)
C1 B1_1 O1_1 C1_1 -119.27(13)
B1_1 O1_1 C1_1 C6_1 -175.36(14)
B1_1 O1_1 C1_1 C2_1 3.27(14)
N2 B1_1 O2_1 C2_1 -117.12(12)
O1_1 B1_1 O2_1 C2_1 5.03(13)
C11 B1_1 O2_1 C2_1 115.4(9)
C1 B1_1 O2_1 C2_1 124.58(12)
C2_1 C3_1 C4_1 C5_1 0.3(2)
C3_1 C4_1 C5_1 C6_1 0.2(2)
O1_1 C1_1 C6_1 C5_1 179.01(13)
C2_1 C1_1 C6_1 C5_1 0.5(2)
C4_1 C5_1 C6_1 C1_1 -0.7(2)
B1_1 O2_1 C2_1 C3_1 175.24(14)
B1_1 O2_1 C2_1 C1_1 -3.43(14)
C4_1 C3_1 C2_1 O2_1 -179.03(13)
C4_1 C3_1 C2_1 C1_1 -0.5(2)
O1_1 C1_1 C2_1 O2_1 0.10(16)
C6_1 C1_1 C2_1 O2_1 178.83(12)
O1_1 C1_1 C2_1 C3_1 -178.67(12)
C6_1 C1_1 C2_1 C3_1 0.1(2)
N1 C1 C1_2 N1_2 -131.14(15)
B1_1 C1 C1_2 N1_2 100.05(16)
N1 C1 C1_2 N2_2 49.8(2)
B1_1 C1 C1_2 N2_2 -78.97(19)
N11 C11 C1_2 N1_2 -52(2)
B1_1 C11 C1_2 N1_2 71.4(17)
N11 C11 C1_2 N2_2 131.3(12)
B1_1 C11 C1_2 N2_2 -105.3(10)
N2_2 C1_2 N1_2 C2_2 -0.60(16)
C1 C1_2 N1_2 C2_2 -179.80(13)
C11 C1_2 N1_2 C2_2 -177.4(14)
N2_2 C1_2 N1_2 C4_2 -178.97(12)
C1 C1_2 N1_2 C4_2 1.8(2)
C11 C1_2 N1_2 C4_2 4.3(14)
C1_2 N1_2 C2_2 C3_2 0.10(17)
C4_2 N1_2 C2_2 C3_2 178.57(13)
N1_2 C1_2 N2_2 C3_2 0.86(15)
C1 C1_2 N2_2 C3_2 -179.98(14)
C11 C1_2 N2_2 C3_2 178.9(8)
N1_2 C1_2 N2_2 C7_2 179.78(16)
C1 C1_2 N2_2 C7_2 -1.1(2)
N1_2 C1_2 N2_2 C17_2 -166.7(17)
C11 C1_2 N2_2 C17_2 11.3(19)
N1_2 C2_2 C3_2 N2_2 0.42(17)
C1_2 N2_2 C3_2 C2_2 -0.81(17)
C7_2 N2_2 C3_2 C2_2 -179.75(16)
C17_2 N2_2 C3_2 C2_2 170.0(13)
C1_2 N1_2 C4_2 C6_2 -123.08(15)
C2_2 N1_2 C4_2 C6_2 58.76(17)
C1_2 N1_2 C4_2 C5_2 111.99(16)
C2_2 N1_2 C4_2 C5_2 -66.17(18)
C1_2 N2_2 C7_2 C8_2 -111.79(19)
C3_2 N2_2 C7_2 C8_2 67.0(2)
C1_2 N2_2 C7_2 C9_2 125.0(2)
C3_2 N2_2 C7_2 C9_2 -56.3(3)
C1_2 N2_2 C17_2 C19_2 118(2)
C3_2 N2_2 C17_2 C19_2 -50(3)
C1_2 N2_2 C17_2 C18_2 -128.0(15)
C3_2 N2_2 C17_2 C18_2 64.8(18)
